data_4081125
loop_
_publ_author_name
'Samouei, Hamidreza'
'Grushin, Vladimir V.'

_publ_section_title
;
 New, Highly Efficient, Simple, Safe, and Scalable Synthesis of
 [(Ph3P)3Ru(CO)(H)2]
;
_journal_issue 15
_journal_name_full Organometallics
_journal_page_first 4440
_journal_paper_doi 10.1021/om400461w
_journal_volume 32
_journal_year 2013
_chemical_formula_sum 'C56 H49 O2 P3 Ru'
_chemical_formula_weight 947.93
_chemical_name_systematic
; 
 ? 
;
_space_group_IT_number 14
_symmetry_cell_setting monoclinic
_symmetry_space_group_name_Hall '-P 2yn'
_symmetry_space_group_name_H-M 'P 1 21/n 1'
_atom_sites_solution_hydrogens geom
_atom_sites_solution_primary direct
_atom_sites_solution_secondary difmap
_audit_creation_method SHELXL-97
_cell_angle_alpha 90.00
_cell_angle_beta 108.133(2)
_cell_angle_gamma 90.00
_cell_formula_units_Z 4
_cell_length_a 20.4972(16)
_cell_length_b 9.6652(7)
_cell_length_c 23.9316(18)
_cell_measurement_reflns_used 9150
_cell_measurement_temperature 100(2)
_cell_measurement_theta_max 30.21
_cell_measurement_theta_min 2.29
_cell_volume 4505.6(6)
_computing_cell_refinement 'Bruker APEX2 v2011.4-0'
_computing_data_collection 'Bruker APEX2 v2011.4-0'
_computing_data_reduction 'Bruker SAINT V7.60A'
_computing_molecular_graphics 'Bruker SHELXTL'
_computing_publication_material 'Bruker SHELXTL'
_computing_structure_refinement 'SHELXS-97 (Sheldrick, 2008)'
_computing_structure_solution Sir2011
_diffrn_ambient_temperature 100(2)
_diffrn_detector_area_resol_mean 512
_diffrn_detector_type '4K CCD area detector APEX II'
_diffrn_measured_fraction_theta_full 1.000
_diffrn_measured_fraction_theta_max 0.914
_diffrn_measurement_device_type 'APEX DUO Kappa 4-axis goniometer'
_diffrn_measurement_method
;
 Fullsphere data collection, phi and omega scans
;
_diffrn_measurement_specimen_support 'magnetic support with MicroMount'
_diffrn_radiation_monochromator 'Quazar MX Multilayer Optics'
_diffrn_radiation_type MoK\a
_diffrn_radiation_wavelength 0.71073
_diffrn_reflns_av_R_equivalents 0.0280
_diffrn_reflns_av_sigmaI/netI 0.0195
_diffrn_reflns_limit_h_max 28
_diffrn_reflns_limit_h_min -28
_diffrn_reflns_limit_k_max 13
_diffrn_reflns_limit_k_min -13
_diffrn_reflns_limit_l_max 34
_diffrn_reflns_limit_l_min -33
_diffrn_reflns_number 80443
_diffrn_reflns_theta_full 25.00
_diffrn_reflns_theta_max 30.43
_diffrn_reflns_theta_min 1.57
_diffrn_source 'Microfocus source E025 IuS'
_diffrn_source_current 0.6
_diffrn_source_power 50
_diffrn_source_size '0.2 mm x 0.2 mm fine focus'
_diffrn_source_type 'Bruker APEX DUO'
_exptl_absorpt_coefficient_mu 0.498
_exptl_absorpt_correction_T_max 0.9519
_exptl_absorpt_correction_T_min 0.8856
_exptl_absorpt_correction_type empirical
_exptl_absorpt_process_details
; 
 SADABS Version 2008/1 Bruker-Nonius
 Blessing, Acta Cryst. (1995) A51 33-38
;
_exptl_crystal_colour orange
_exptl_crystal_density_diffrn 1.397
_exptl_crystal_density_method 'not measured'
_exptl_crystal_description block
_exptl_crystal_F_000 1960
_exptl_crystal_size_max 0.25
_exptl_crystal_size_mid 0.15
_exptl_crystal_size_min 0.10
_refine_diff_density_max 0.508
_refine_diff_density_min -0.471
_refine_diff_density_rms 0.071
_refine_ls_extinction_method none
_refine_ls_goodness_of_fit_ref 1.012
_refine_ls_hydrogen_treatment mixed
_refine_ls_matrix_type full
_refine_ls_number_parameters 564
_refine_ls_number_reflns 12491
_refine_ls_number_restraints 0
_refine_ls_restrained_S_all 1.012
_refine_ls_R_factor_all 0.0306
_refine_ls_R_factor_gt 0.0263
_refine_ls_shift/su_max 0.006
_refine_ls_shift/su_mean 0.000
_refine_ls_structure_factor_coef Fsqd
_refine_ls_weighting_details 'calc w=1/[\s^2^(Fo^2^)+(0.0339P)^2^+3.5894P] where P=(Fo^2^+2Fc^2^)/3'
_refine_ls_weighting_scheme calc
_refine_ls_wR_factor_gt 0.0665
_refine_ls_wR_factor_ref 0.0693
_reflns_number_gt 11255
_reflns_number_total 12491
_reflns_threshold_expression >2sigma(I)
_cod_data_source_file om400461w_si_003.cif
_cod_data_source_block mo_hrs450_1_0m
_cod_depositor_comments
;
The following automatic conversions were performed:

'_symmetry_cell_setting' value 'Monoclinic' changed to 'monoclinic'
according to /home/saulius/struct/CIF-dictionaries/cif_core.dic
dictionary named 'cif_core.dic' version 2.4.2 from 2011-04-26.

Automatic conversion script
Id: cif_fix_values 1891 2012-01-12 08:04:46Z andrius 
;
_cod_original_sg_symbol_H-M P2(1)/n
_cod_database_code 4081125

loop_
_symmetry_equiv_pos_as_xyz
'x, y, z'
'-x+1/2, y+1/2, -z+1/2'
'-x, -y, -z'
'x-1/2, -y-1/2, z-1/2'

loop_
_atom_site_label
_atom_site_type_symbol
_atom_site_fract_x
_atom_site_fract_y
_atom_site_fract_z
_atom_site_U_iso_or_equiv
_atom_site_adp_type
_atom_site_occupancy
_atom_site_symmetry_multiplicity
_atom_site_calc_flag
_atom_site_refinement_flags
Ru1 Ru -0.012408(5) 0.034241(10) 0.755098(4) 0.00945(3) Uani 1 1 d .
P3 P 0.003217(17) 0.03717(3) 0.856084(15) 0.01116(7) Uani 1 1 d .
P2 P 0.091490(17) 0.10200(3) 0.755695(15) 0.01024(6) Uani 1 1 d .
P1 P -0.071857(17) 0.07434(4) 0.655487(15) 0.01183(7) Uani 1 1 d .
C1 C -0.10891(7) -0.07452(15) 0.60834(6) 0.0152(3) Uani 1 1 d .
C2 C -0.17211(8) -0.06879(18) 0.56372(7) 0.0213(3) Uani 1 1 d .
H2 H -0.1961 0.0166 0.5549 0.026 Uiso 1 1 calc R
C6 C -0.07379(8) -0.20014(16) 0.61874(7) 0.0194(3) Uani 1 1 d .
H6 H -0.0299 -0.2052 0.6477 0.023 Uiso 1 1 calc R
C5 C -0.10224(9) -0.31854(17) 0.58724(7) 0.0259(3) Uani 1 1 d .
H5 H -0.0779 -0.4037 0.5950 0.031 Uiso 1 1 calc R
C3 C -0.20007(8) -0.1871(2) 0.53222(7) 0.0273(4) Uani 1 1 d .
H3 H -0.2429 -0.1820 0.5020 0.033 Uiso 1 1 calc R
C4 C -0.16572(10) -0.31211(19) 0.54478(7) 0.0286(4) Uani 1 1 d .
H4 H -0.1858 -0.3934 0.5242 0.034 Uiso 1 1 calc R
C8 C -0.20159(8) 0.09619(18) 0.66925(7) 0.0217(3) Uani 1 1 d .
H8 H -0.1976 -0.0011 0.6748 0.026 Uiso 1 1 calc R
C7 C -0.15023(7) 0.16879(16) 0.65464(6) 0.0164(3) Uani 1 1 d .
C12 C -0.15797(8) 0.31134(17) 0.64594(7) 0.0231(3) Uani 1 1 d .
H12 H -0.1245 0.3623 0.6346 0.028 Uiso 1 1 calc R
C9 C -0.25859(8) 0.1646(2) 0.67579(7) 0.0301(4) Uani 1 1 d .
H9 H -0.2936 0.1135 0.6848 0.036 Uiso 1 1 calc R
C11 C -0.21453(9) 0.3799(2) 0.65376(8) 0.0302(4) Uani 1 1 d .
H11 H -0.2188 0.4773 0.6485 0.036 Uiso 1 1 calc R
C10 C -0.26440(8) 0.3068(2) 0.66915(8) 0.0329(4) Uani 1 1 d .
H10 H -0.3024 0.3539 0.6751 0.039 Uiso 1 1 calc R
C13 C -0.03652(7) 0.17777(15) 0.60743(6) 0.0146(3) Uani 1 1 d .
C16 C 0.02554(8) 0.33831(18) 0.54037(7) 0.0244(3) Uani 1 1 d .
H16 H 0.0465 0.3925 0.5176 0.029 Uiso 1 1 calc R
C14 C -0.03513(7) 0.13231(16) 0.55251(6) 0.0185(3) Uani 1 1 d .
H14 H -0.0555 0.0462 0.5375 0.022 Uiso 1 1 calc R
C15 C -0.00412(8) 0.21231(18) 0.51937(7) 0.0226(3) Uani 1 1 d .
H15 H -0.0033 0.1801 0.4821 0.027 Uiso 1 1 calc R
C17 C 0.02446(8) 0.38513(16) 0.59489(7) 0.0225(3) Uani 1 1 d .
H17 H 0.0446 0.4717 0.6094 0.027 Uiso 1 1 calc R
C18 C -0.00615(7) 0.30539(15) 0.62831(7) 0.0176(3) Uani 1 1 d .
H18 H -0.0064 0.3379 0.6657 0.021 Uiso 1 1 calc R
C19 C 0.11275(7) 0.03096(14) 0.69115(6) 0.0123(2) Uani 1 1 d .
C22 C 0.14546(8) -0.09948(16) 0.59798(7) 0.0193(3) Uani 1 1 d .
H22 H 0.1582 -0.1437 0.5675 0.023 Uiso 1 1 calc R
C21 C 0.15077(8) 0.04247(16) 0.60482(6) 0.0177(3) Uani 1 1 d .
H21 H 0.1653 0.0964 0.5777 0.021 Uiso 1 1 calc R
C24 C 0.10403(7) -0.11199(15) 0.68166(6) 0.0159(3) Uani 1 1 d .
H24 H 0.0860 -0.1656 0.7067 0.019 Uiso 1 1 calc R
C23 C 0.12120(8) -0.17672(15) 0.63648(7) 0.0190(3) Uani 1 1 d .
H23 H 0.1164 -0.2742 0.6318 0.023 Uiso 1 1 calc R
C20 C 0.13502(7) 0.10763(15) 0.65114(6) 0.0147(3) Uani 1 1 d .
H20 H 0.1395 0.2052 0.6554 0.018 Uiso 1 1 calc R
C27 C 0.09695(8) 0.52732(14) 0.76423(7) 0.0166(3) Uani 1 1 d .
H27 H 0.0678 0.5996 0.7691 0.020 Uiso 1 1 calc R
C29 C 0.20331(7) 0.45280(15) 0.75095(7) 0.0163(3) Uani 1 1 d .
H29 H 0.2467 0.4743 0.7467 0.020 Uiso 1 1 calc R
C26 C 0.07713(7) 0.38970(14) 0.76518(6) 0.0136(2) Uani 1 1 d .
H26 H 0.0344 0.3686 0.7708 0.016 Uiso 1 1 calc R
C30 C 0.18340(7) 0.31611(14) 0.75196(6) 0.0142(2) Uani 1 1 d .
H30 H 0.2135 0.2442 0.7486 0.017 Uiso 1 1 calc R
C25 C 0.11940(7) 0.28244(14) 0.75790(6) 0.0122(2) Uani 1 1 d .
C28 C 0.15969(8) 0.55821(15) 0.75617(7) 0.0179(3) Uani 1 1 d .
H28 H 0.1727 0.6520 0.7542 0.021 Uiso 1 1 calc R
C31 C 0.16356(7) 0.02745(14) 0.81557(6) 0.0124(2) Uani 1 1 d .
C36 C 0.21762(7) 0.10381(15) 0.85312(6) 0.0150(3) Uani 1 1 d .
H36 H 0.2169 0.2020 0.8509 0.018 Uiso 1 1 calc R
C35 C 0.27239(7) 0.03721(16) 0.89373(6) 0.0176(3) Uani 1 1 d .
H35 H 0.3087 0.0904 0.9189 0.021 Uiso 1 1 calc R
C33 C 0.21966(7) -0.18239(15) 0.86287(6) 0.0179(3) Uani 1 1 d .
H33 H 0.2198 -0.2803 0.8665 0.022 Uiso 1 1 calc R
C32 C 0.16455(7) -0.11639(14) 0.82269(6) 0.0146(3) Uani 1 1 d .
H32 H 0.1269 -0.1698 0.7996 0.017 Uiso 1 1 calc R
C34 C 0.27447(7) -0.10557(16) 0.89771(6) 0.0184(3) Uani 1 1 d .
H34 H 0.3131 -0.1506 0.9241 0.022 Uiso 1 1 calc R
C37 C -0.00644(7) -0.13336(14) 0.88672(6) 0.0138(2) Uani 1 1 d .
C42 C -0.05900(7) -0.16609(16) 0.91008(6) 0.0180(3) Uani 1 1 d .
H42 H -0.0901 -0.0962 0.9136 0.022 Uiso 1 1 calc R
C38 C 0.03856(8) -0.23913(15) 0.88246(7) 0.0180(3) Uani 1 1 d .
H38 H 0.0747 -0.2189 0.8667 0.022 Uiso 1 1 calc R
C41 C -0.06623(8) -0.30110(17) 0.92829(7) 0.0235(3) Uani 1 1 d .
H41 H -0.1023 -0.3222 0.9440 0.028 Uiso 1 1 calc R
C39 C 0.03140(8) -0.37265(16) 0.90081(7) 0.0227(3) Uani 1 1 d .
H39 H 0.0626 -0.4428 0.8978 0.027 Uiso 1 1 calc R
C40 C -0.02151(9) -0.40394(17) 0.92366(7) 0.0249(3) Uani 1 1 d .
H40 H -0.0268 -0.4955 0.9360 0.030 Uiso 1 1 calc R
C43 C 0.07976(7) 0.10740(14) 0.91125(6) 0.0132(2) Uani 1 1 d .
C44 C 0.09658(7) 0.24589(15) 0.90607(7) 0.0175(3) Uani 1 1 d .
H44 H 0.0686 0.3003 0.8746 0.021 Uiso 1 1 calc R
C48 C 0.12126(7) 0.02997(15) 0.95806(7) 0.0177(3) Uani 1 1 d .
H48 H 0.1105 -0.0643 0.9623 0.021 Uiso 1 1 calc R
C46 C 0.19497(8) 0.22676(18) 0.99305(7) 0.0237(3) Uani 1 1 d .
H46 H 0.2341 0.2671 1.0207 0.028 Uiso 1 1 calc R
C47 C 0.17840(8) 0.08979(17) 0.99869(7) 0.0221(3) Uani 1 1 d .
H47 H 0.2062 0.0361 1.0305 0.026 Uiso 1 1 calc R
C45 C 0.15392(8) 0.30481(17) 0.94657(7) 0.0225(3) Uani 1 1 d .
H45 H 0.1651 0.3989 0.9424 0.027 Uiso 1 1 calc R
C49 C -0.06470(7) 0.13930(14) 0.87174(6) 0.0143(2) Uani 1 1 d .
C50 C -0.05866(8) 0.18245(15) 0.92894(6) 0.0175(3) Uani 1 1 d .
H50 H -0.0189 0.1587 0.9604 0.021 Uiso 1 1 calc R
C51 C -0.11047(8) 0.25977(16) 0.94004(7) 0.0211(3) Uani 1 1 d .
H51 H -0.1058 0.2888 0.9790 0.025 Uiso 1 1 calc R
C52 C -0.16897(8) 0.29469(18) 0.89439(7) 0.0251(3) Uani 1 1 d .
H52 H -0.2042 0.3482 0.9020 0.030 Uiso 1 1 calc R
C54 C -0.12394(8) 0.17378(17) 0.82624(7) 0.0210(3) Uani 1 1 d .
H54 H -0.1289 0.1444 0.7872 0.025 Uiso 1 1 calc R
C53 C -0.17570(8) 0.2509(2) 0.83759(8) 0.0275(4) Uani 1 1 d .
H53 H -0.2159 0.2737 0.8063 0.033 Uiso 1 1 calc R
C55 C -0.06874(7) -0.20811(15) 0.75248(6) 0.0146(3) Uani 1 1 d .
C56 C -0.10173(8) -0.34745(16) 0.75155(7) 0.0225(3) Uani 1 1 d .
H56A H -0.0824 -0.4131 0.7297 0.034 Uiso 1 1 calc R
H56B H -0.1513 -0.3395 0.7324 0.034 Uiso 1 1 calc R
H56C H -0.0929 -0.3805 0.7919 0.034 Uiso 1 1 calc R
O1 O -0.00735(5) -0.19961(10) 0.75210(4) 0.01502(19) Uani 1 1 d .
O2 O -0.10240(5) -0.09853(11) 0.75375(4) 0.01542(19) Uani 1 1 d .
H1RU H -0.0309(10) 0.188(2) 0.7582(9) 0.026(5) Uiso 1 1 d .

loop_
_atom_site_aniso_label
_atom_site_aniso_U_11
_atom_site_aniso_U_22
_atom_site_aniso_U_33
_atom_site_aniso_U_23
_atom_site_aniso_U_13
_atom_site_aniso_U_12
Ru1 0.00869(5) 0.00996(5) 0.01000(5) -0.00001(3) 0.00334(4) -0.00035(3)
P3 0.01103(15) 0.01193(15) 0.01078(15) 0.00030(12) 0.00379(12) 0.00005(11)
P2 0.00957(14) 0.00921(14) 0.01246(15) 0.00003(11) 0.00418(12) 0.00029(11)
P1 0.01072(15) 0.01374(15) 0.01087(15) -0.00024(12) 0.00311(12) -0.00027(12)
C1 0.0158(6) 0.0181(6) 0.0125(6) -0.0025(5) 0.0056(5) -0.0039(5)
C2 0.0179(7) 0.0289(8) 0.0160(7) -0.0043(6) 0.0037(5) -0.0022(6)
C6 0.0232(7) 0.0210(7) 0.0151(7) -0.0023(5) 0.0073(6) -0.0012(6)
C5 0.0400(9) 0.0189(7) 0.0220(8) -0.0040(6) 0.0146(7) -0.0038(7)
C3 0.0211(7) 0.0417(10) 0.0189(7) -0.0101(7) 0.0058(6) -0.0119(7)
C4 0.0399(9) 0.0288(8) 0.0214(8) -0.0105(7) 0.0159(7) -0.0174(7)
C8 0.0145(6) 0.0326(8) 0.0173(7) 0.0020(6) 0.0039(5) 0.0036(6)
C7 0.0120(6) 0.0233(7) 0.0118(6) -0.0026(5) 0.0006(5) 0.0034(5)
C12 0.0166(7) 0.0237(8) 0.0245(8) -0.0055(6) 0.0000(6) 0.0030(6)
C9 0.0148(7) 0.0528(11) 0.0230(8) -0.0006(8) 0.0064(6) 0.0055(7)
C11 0.0220(8) 0.0308(9) 0.0297(9) -0.0110(7) -0.0037(6) 0.0111(7)
C10 0.0170(7) 0.0528(12) 0.0245(8) -0.0118(8) 0.0001(6) 0.0146(7)
C13 0.0127(6) 0.0168(6) 0.0135(6) 0.0032(5) 0.0028(5) 0.0017(5)
C16 0.0220(7) 0.0265(8) 0.0267(8) 0.0130(6) 0.0106(6) 0.0023(6)
C14 0.0185(6) 0.0212(7) 0.0159(7) 0.0010(5) 0.0053(5) 0.0003(5)
C15 0.0230(7) 0.0295(8) 0.0172(7) 0.0049(6) 0.0090(6) 0.0019(6)
C17 0.0207(7) 0.0175(7) 0.0280(8) 0.0061(6) 0.0060(6) -0.0010(6)
C18 0.0166(6) 0.0177(7) 0.0172(7) 0.0022(5) 0.0034(5) 0.0011(5)
C19 0.0103(5) 0.0132(6) 0.0137(6) -0.0004(5) 0.0041(5) 0.0011(5)
C22 0.0204(7) 0.0215(7) 0.0177(7) -0.0045(6) 0.0085(6) -0.0001(6)
C21 0.0181(6) 0.0215(7) 0.0153(7) 0.0003(5) 0.0078(5) -0.0015(5)
C24 0.0166(6) 0.0150(6) 0.0170(7) -0.0001(5) 0.0065(5) -0.0014(5)
C23 0.0229(7) 0.0145(6) 0.0210(7) -0.0036(5) 0.0087(6) -0.0012(5)
C20 0.0145(6) 0.0145(6) 0.0153(6) 0.0000(5) 0.0048(5) 0.0003(5)
C27 0.0183(6) 0.0114(6) 0.0208(7) -0.0015(5) 0.0071(5) 0.0019(5)
C29 0.0151(6) 0.0153(6) 0.0197(7) -0.0005(5) 0.0075(5) -0.0028(5)
C26 0.0126(6) 0.0139(6) 0.0150(6) -0.0002(5) 0.0053(5) -0.0004(5)
C30 0.0135(6) 0.0127(6) 0.0170(6) -0.0010(5) 0.0059(5) 0.0000(5)
C25 0.0130(6) 0.0108(6) 0.0126(6) 0.0003(5) 0.0037(5) -0.0006(5)
C28 0.0202(7) 0.0114(6) 0.0226(7) -0.0008(5) 0.0075(6) -0.0020(5)
C31 0.0109(6) 0.0137(6) 0.0133(6) 0.0004(5) 0.0050(5) 0.0017(5)
C36 0.0151(6) 0.0151(6) 0.0152(6) -0.0006(5) 0.0051(5) 0.0000(5)
C35 0.0148(6) 0.0215(7) 0.0151(7) -0.0004(5) 0.0025(5) -0.0012(5)
C33 0.0196(7) 0.0153(6) 0.0187(7) 0.0035(5) 0.0056(5) 0.0038(5)
C32 0.0145(6) 0.0144(6) 0.0154(6) 0.0005(5) 0.0055(5) -0.0002(5)
C34 0.0164(6) 0.0220(7) 0.0157(7) 0.0037(5) 0.0035(5) 0.0055(5)
C37 0.0147(6) 0.0143(6) 0.0118(6) 0.0014(5) 0.0031(5) -0.0018(5)
C42 0.0175(6) 0.0210(7) 0.0158(7) 0.0004(5) 0.0058(5) -0.0030(5)
C38 0.0195(7) 0.0173(7) 0.0175(7) 0.0024(5) 0.0064(5) 0.0006(5)
C41 0.0257(8) 0.0266(8) 0.0198(7) 0.0029(6) 0.0093(6) -0.0094(6)
C39 0.0276(8) 0.0158(7) 0.0227(7) 0.0031(6) 0.0051(6) 0.0020(6)
C40 0.0334(8) 0.0186(7) 0.0201(7) 0.0049(6) 0.0046(6) -0.0075(6)
C43 0.0126(6) 0.0161(6) 0.0115(6) -0.0023(5) 0.0047(5) 0.0003(5)
C44 0.0189(6) 0.0168(7) 0.0168(7) -0.0003(5) 0.0056(5) -0.0004(5)
C48 0.0171(6) 0.0180(7) 0.0171(7) 0.0005(5) 0.0038(5) 0.0003(5)
C46 0.0164(7) 0.0280(8) 0.0231(8) -0.0081(6) 0.0010(6) -0.0030(6)
C47 0.0177(7) 0.0265(8) 0.0183(7) -0.0012(6) 0.0002(6) 0.0030(6)
C45 0.0217(7) 0.0191(7) 0.0256(8) -0.0057(6) 0.0058(6) -0.0052(6)
C49 0.0145(6) 0.0145(6) 0.0156(6) 0.0002(5) 0.0070(5) 0.0009(5)
C50 0.0191(6) 0.0191(7) 0.0148(6) -0.0003(5) 0.0060(5) 0.0006(5)
C51 0.0267(8) 0.0223(7) 0.0180(7) -0.0013(6) 0.0123(6) 0.0018(6)
C52 0.0246(8) 0.0286(8) 0.0269(8) 0.0005(7) 0.0149(7) 0.0087(6)
C54 0.0175(7) 0.0295(8) 0.0164(7) -0.0023(6) 0.0059(5) 0.0042(6)
C53 0.0195(7) 0.0399(10) 0.0234(8) 0.0003(7) 0.0071(6) 0.0117(7)
C55 0.0168(6) 0.0149(6) 0.0128(6) -0.0014(5) 0.0056(5) -0.0035(5)
C56 0.0238(7) 0.0177(7) 0.0280(8) -0.0017(6) 0.0110(6) -0.0074(6)
O1 0.0149(5) 0.0139(5) 0.0174(5) -0.0001(4) 0.0067(4) -0.0007(4)
O2 0.0136(4) 0.0169(5) 0.0164(5) -0.0006(4) 0.0056(4) -0.0019(4)

loop_
_atom_type_symbol
_atom_type_description
_atom_type_scat_dispersion_real
_atom_type_scat_dispersion_imag
_atom_type_scat_source
C C 0.0033 0.0016 'International Tables Vol C Tables 4.2.6.8 and 6.1.1.4'
H H 0.0000 0.0000 'International Tables Vol C Tables 4.2.6.8 and 6.1.1.4'
P P 0.1023 0.0942 'International Tables Vol C Tables 4.2.6.8 and 6.1.1.4'
Ru Ru -1.2594 0.8363 'International Tables Vol C Tables 4.2.6.8 and 6.1.1.4'
O O 0.0106 0.0060 'International Tables Vol C Tables 4.2.6.8 and 6.1.1.4'

loop_
_geom_angle_atom_site_label_1
_geom_angle_atom_site_label_2
_geom_angle_atom_site_label_3
_geom_angle
P2 Ru1 O2 162.15(3)
P2 Ru1 O1 103.94(3)
O2 Ru1 O1 58.21(4)
P2 Ru1 P3 99.615(13)
O2 Ru1 P3 82.47(3)
O1 Ru1 P3 92.98(3)
P2 Ru1 P1 98.703(13)
O2 Ru1 P1 85.13(3)
O1 Ru1 P1 98.45(3)
P3 Ru1 P1 155.357(13)
C43 P3 C49 100.76(6)
C43 P3 C37 102.62(6)
C49 P3 C37 102.58(6)
C43 P3 Ru1 123.99(4)
C49 P3 Ru1 110.40(5)
C37 P3 Ru1 113.84(5)
C25 P2 C31 100.44(6)
C25 P2 C19 102.92(6)
C31 P2 C19 99.33(6)
C25 P2 Ru1 124.80(4)
C31 P2 Ru1 114.93(4)
C19 P2 Ru1 110.91(4)
C13 P1 C1 102.11(6)
C13 P1 C7 103.66(7)
C1 P1 C7 100.87(7)
C13 P1 Ru1 123.04(5)
C1 P1 Ru1 118.57(5)
C7 P1 Ru1 105.56(5)
C6 C1 C2 118.33(14)
C6 C1 P1 118.68(11)
C2 C1 P1 122.95(12)
C3 C2 C1 120.54(16)
C1 C6 C5 120.83(15)
C4 C5 C6 120.04(16)
C4 C3 C2 120.27(16)
C5 C4 C3 119.90(15)
C9 C8 C7 120.87(16)
C12 C7 C8 118.29(14)
C12 C7 P1 123.31(12)
C8 C7 P1 118.08(12)
C7 C12 C11 120.57(16)
C10 C9 C8 120.25(17)
C10 C11 C12 120.40(17)
C11 C10 C9 119.55(15)
C14 C13 C18 118.44(13)
C14 C13 P1 123.17(11)
C18 C13 P1 118.30(11)
C15 C16 C17 119.64(14)
C15 C14 C13 120.52(14)
C16 C15 C14 120.53(15)
C16 C17 C18 120.10(15)
C17 C18 C13 120.77(14)
C20 C19 C24 117.68(12)
C20 C19 P2 125.77(10)
C24 C19 P2 116.54(10)
C21 C22 C23 119.02(13)
C22 C21 C20 120.82(13)
C23 C24 C19 121.36(13)
C24 C23 C22 120.26(14)
C19 C20 C21 120.71(13)
C28 C27 C26 119.62(13)
C30 C29 C28 119.84(13)
C27 C26 C25 120.75(12)
C29 C30 C25 120.90(13)
C26 C25 C30 118.50(12)
C26 C25 P2 120.68(10)
C30 C25 P2 120.82(10)
C29 C28 C27 120.31(13)
C32 C31 C36 117.82(13)
C32 C31 P2 117.25(10)
C36 C31 P2 124.91(10)
C35 C36 C31 120.62(13)
C34 C35 C36 120.67(14)
C34 C33 C32 120.12(14)
C33 C32 C31 121.19(13)
C35 C34 C33 119.38(13)
C42 C37 C38 118.12(13)
C42 C37 P3 123.71(11)
C38 C37 P3 118.01(10)
C37 C42 C41 120.42(14)
C39 C38 C37 121.28(14)
C40 C41 C42 120.64(14)
C38 C39 C40 119.95(15)
C41 C40 C39 119.58(14)
C48 C43 C44 118.65(13)
C48 C43 P3 123.36(11)
C44 C43 P3 117.99(11)
C45 C44 C43 120.57(14)
C47 C48 C43 120.52(14)
C47 C46 C45 119.45(14)
C46 C47 C48 120.48(15)
C46 C45 C44 120.33(15)
C54 C49 C50 118.85(13)
C54 C49 P3 119.97(11)
C50 C49 P3 121.17(11)
C51 C50 C49 120.46(14)
C52 C51 C50 120.28(14)
C53 C52 C51 119.60(14)
C53 C54 C49 120.46(14)
C52 C53 C54 120.34(15)
O1 C55 O2 119.71(13)
O1 C55 C56 120.15(13)
O2 C55 C56 120.14(12)
C55 O1 Ru1 90.53(8)
C55 O2 Ru1 91.55(8)

loop_
_geom_bond_atom_site_label_1
_geom_bond_atom_site_label_2
_geom_bond_distance
Ru1 P2 2.2239(4)
Ru1 O2 2.2391(10)
Ru1 O1 2.2647(10)
Ru1 P3 2.3372(4)
Ru1 P1 2.3473(4)
P3 C43 1.8373(14)
P3 C49 1.8377(14)
P3 C37 1.8395(14)
P2 C25 1.8310(14)
P2 C31 1.8539(14)
P2 C19 1.8618(14)
P1 C13 1.8345(14)
P1 C1 1.8403(15)
P1 C7 1.8423(14)
C1 C6 1.394(2)
C1 C2 1.400(2)
C2 C3 1.391(2)
C6 C5 1.394(2)
C5 C4 1.381(3)
C3 C4 1.384(3)
C8 C9 1.393(2)
C8 C7 1.397(2)
C7 C12 1.395(2)
C12 C11 1.397(2)
C9 C10 1.384(3)
C11 C10 1.384(3)
C13 C14 1.394(2)
C13 C18 1.402(2)
C16 C15 1.384(2)
C16 C17 1.388(2)
C14 C15 1.394(2)
C17 C18 1.393(2)
C19 C20 1.3951(19)
C19 C24 1.4026(19)
C22 C21 1.382(2)
C22 C23 1.392(2)
C21 C20 1.3973(19)
C24 C23 1.386(2)
C27 C28 1.391(2)
C27 C26 1.3930(19)
C29 C30 1.3852(19)
C29 C28 1.386(2)
C26 C25 1.3964(18)
C30 C25 1.4011(18)
C31 C32 1.4000(19)
C31 C36 1.4002(19)
C36 C35 1.393(2)
C35 C34 1.383(2)
C33 C34 1.388(2)
C33 C32 1.3897(19)
C37 C42 1.3957(19)
C37 C38 1.402(2)
C42 C41 1.398(2)
C38 C39 1.386(2)
C41 C40 1.380(2)
C39 C40 1.392(2)
C43 C48 1.395(2)
C43 C44 1.397(2)
C44 C45 1.391(2)
C48 C47 1.394(2)
C46 C47 1.384(2)
C46 C45 1.390(2)
C49 C54 1.396(2)
C49 C50 1.3993(19)
C50 C51 1.390(2)
C51 C52 1.389(2)
C52 C53 1.389(2)
C54 C53 1.391(2)
C55 O1 1.2637(17)
C55 O2 1.2696(17)
C55 C56 1.504(2)

loop_
_geom_torsion_atom_site_label_1
_geom_torsion_atom_site_label_2
_geom_torsion_atom_site_label_3
_geom_torsion_atom_site_label_4
_geom_torsion
P2 Ru1 P3 C43 8.44(6)
O2 Ru1 P3 C43 170.51(6)
O1 Ru1 P3 C43 113.12(6)
P1 Ru1 P3 C43 -129.07(6)
P2 Ru1 P3 C49 127.84(5)
O2 Ru1 P3 C49 -70.09(6)
O1 Ru1 P3 C49 -127.47(5)
P1 Ru1 P3 C49 -9.66(6)
P2 Ru1 P3 C37 -117.43(5)
O2 Ru1 P3 C37 44.64(6)
O1 Ru1 P3 C37 -12.74(5)
P1 Ru1 P3 C37 105.07(6)
O2 Ru1 P2 C25 -179.81(10)
O1 Ru1 P2 C25 179.98(6)
P3 Ru1 P2 C25 -84.49(6)
P1 Ru1 P2 C25 78.95(6)
O2 Ru1 P2 C31 -55.30(11)
O1 Ru1 P2 C31 -55.52(6)
P3 Ru1 P2 C31 40.01(5)
P1 Ru1 P2 C31 -156.54(5)
O2 Ru1 P2 C19 56.34(10)
O1 Ru1 P2 C19 56.13(5)
P3 Ru1 P2 C19 151.66(5)
P1 Ru1 P2 C19 -44.89(5)
P2 Ru1 P1 C13 -14.25(6)
O2 Ru1 P1 C13 -176.69(6)
O1 Ru1 P1 C13 -119.86(6)
P3 Ru1 P1 C13 123.39(6)
P2 Ru1 P1 C1 115.48(5)
O2 Ru1 P1 C1 -46.95(6)
O1 Ru1 P1 C1 9.87(6)
P3 Ru1 P1 C1 -106.88(6)
P2 Ru1 P1 C7 -132.52(5)
O2 Ru1 P1 C7 65.04(6)
O1 Ru1 P1 C7 121.86(6)
P3 Ru1 P1 C7 5.12(6)
C13 P1 C1 C6 103.70(12)
C7 P1 C1 C6 -149.61(12)
Ru1 P1 C1 C6 -35.05(13)
C13 P1 C1 C2 -78.63(13)
C7 P1 C1 C2 28.06(14)
Ru1 P1 C1 C2 142.62(11)
C6 C1 C2 C3 2.4(2)
P1 C1 C2 C3 -175.30(12)
C2 C1 C6 C5 -2.7(2)
P1 C1 C6 C5 175.05(12)
C1 C6 C5 C4 0.5(2)
C1 C2 C3 C4 0.2(2)
C6 C5 C4 C3 2.1(2)
C2 C3 C4 C5 -2.4(2)
C9 C8 C7 C12 -0.9(2)
C9 C8 C7 P1 172.83(12)
C13 P1 C7 C12 -28.63(14)
C1 P1 C7 C12 -134.09(13)
Ru1 P1 C7 C12 101.92(13)
C13 P1 C7 C8 157.96(12)
C1 P1 C7 C8 52.51(13)
Ru1 P1 C7 C8 -71.48(12)
C8 C7 C12 C11 2.2(2)
P1 C7 C12 C11 -171.15(12)
C7 C8 C9 C10 -1.4(2)
C7 C12 C11 C10 -1.3(3)
C12 C11 C10 C9 -1.1(3)
C8 C9 C10 C11 2.5(3)
C1 P1 C13 C14 -6.37(13)
C7 P1 C13 C14 -110.89(12)
Ru1 P1 C13 C14 129.94(11)
C1 P1 C13 C18 177.17(11)
C7 P1 C13 C18 72.65(12)
Ru1 P1 C13 C18 -46.52(13)
C18 C13 C14 C15 0.1(2)
P1 C13 C14 C15 -176.38(11)
C17 C16 C15 C14 0.1(2)
C13 C14 C15 C16 -0.2(2)
C15 C16 C17 C18 0.2(2)
C16 C17 C18 C13 -0.4(2)
C14 C13 C18 C17 0.2(2)
P1 C13 C18 C17 176.87(11)
C25 P2 C19 C20 -8.17(13)
C31 P2 C19 C20 -111.24(12)
Ru1 P2 C19 C20 127.42(11)
C25 P2 C19 C24 173.25(11)
C31 P2 C19 C24 70.18(11)
Ru1 P2 C19 C24 -51.16(11)
C23 C22 C21 C20 2.8(2)
C20 C19 C24 C23 4.2(2)
P2 C19 C24 C23 -177.09(11)
C19 C24 C23 C22 -2.3(2)
C21 C22 C23 C24 -1.3(2)
C24 C19 C20 C21 -2.7(2)
P2 C19 C20 C21 178.75(11)
C22 C21 C20 C19 -0.8(2)
C28 C27 C26 C25 -0.3(2)
C28 C29 C30 C25 0.3(2)
C27 C26 C25 C30 2.5(2)
C27 C26 C25 P2 -177.11(11)
C29 C30 C25 C26 -2.5(2)
C29 C30 C25 P2 177.05(11)
C31 P2 C25 C26 -124.23(11)
C19 P2 C25 C26 133.57(11)
Ru1 P2 C25 C26 6.32(14)
C31 P2 C25 C30 56.18(12)
C19 P2 C25 C30 -46.02(13)
Ru1 P2 C25 C30 -173.27(9)
C30 C29 C28 C27 2.0(2)
C26 C27 C28 C29 -2.0(2)
C25 P2 C31 C32 -172.46(10)
C19 P2 C31 C32 -67.35(11)
Ru1 P2 C31 C32 51.02(11)
C25 P2 C31 C36 5.99(13)
C19 P2 C31 C36 111.10(12)
Ru1 P2 C31 C36 -130.53(11)
C32 C31 C36 C35 3.7(2)
P2 C31 C36 C35 -174.73(11)
C31 C36 C35 C34 0.1(2)
C34 C33 C32 C31 1.3(2)
C36 C31 C32 C33 -4.4(2)
P2 C31 C32 C33 174.17(11)
C36 C35 C34 C33 -3.3(2)
C32 C33 C34 C35 2.6(2)
C43 P3 C37 C42 109.25(13)
C49 P3 C37 C42 5.02(14)
Ru1 P3 C37 C42 -114.26(12)
C43 P3 C37 C38 -75.55(12)
C49 P3 C37 C38 -179.79(11)
Ru1 P3 C37 C38 60.93(12)
C38 C37 C42 C41 -0.3(2)
P3 C37 C42 C41 174.89(12)
C42 C37 C38 C39 0.0(2)
P3 C37 C38 C39 -175.45(12)
C37 C42 C41 C40 0.2(2)
C37 C38 C39 C40 0.4(2)
C42 C41 C40 C39 0.2(2)
C38 C39 C40 C41 -0.5(2)
C49 P3 C43 C48 113.96(12)
C37 P3 C43 C48 8.31(13)
Ru1 P3 C43 C48 -122.26(11)
C49 P3 C43 C44 -65.45(12)
C37 P3 C43 C44 -171.09(11)
Ru1 P3 C43 C44 58.34(12)
C48 C43 C44 C45 0.5(2)
P3 C43 C44 C45 179.95(11)
C44 C43 C48 C47 -0.1(2)
P3 C43 C48 C47 -179.53(11)
C45 C46 C47 C48 0.3(2)
C43 C48 C47 C46 -0.3(2)
C47 C46 C45 C44 0.1(2)
C43 C44 C45 C46 -0.5(2)
C43 P3 C49 C54 147.79(12)
C37 P3 C49 C54 -106.53(13)
Ru1 P3 C49 C54 15.12(13)
C43 P3 C49 C50 -32.94(13)
C37 P3 C49 C50 72.73(13)
Ru1 P3 C49 C50 -165.61(11)
C54 C49 C50 C51 -0.8(2)
P3 C49 C50 C51 179.94(12)
C49 C50 C51 C52 0.2(2)
C50 C51 C52 C53 0.6(3)
C50 C49 C54 C53 0.6(2)
P3 C49 C54 C53 179.92(13)
C51 C52 C53 C54 -0.7(3)
C49 C54 C53 C52 0.1(3)
O2 C55 O1 Ru1 0.45(13)
C56 C55 O1 Ru1 -179.42(12)
P2 Ru1 O1 C55 179.66(7)
O2 Ru1 O1 C55 -0.26(8)
P3 Ru1 O1 C55 78.99(8)
P1 Ru1 O1 C55 -79.12(8)
O1 C55 O2 Ru1 -0.46(13)
C56 C55 O2 Ru1 179.42(12)
P2 Ru1 O2 C55 0.02(15)
O1 Ru1 O2 C55 0.26(8)
P3 Ru1 O2 C55 -97.99(8)
P1 Ru1 O2 C55 103.35(8)
